data_7063575
loop_
_publ_author_name
'Guo, Qiang'
'Huang, Zixuan'
'Liu, Jiaqi'
'Li, Xiaoyu'
'Zheng, Yanqiong'
'Gao, Xiuying'
'Liu, Hui'
'Li, Jie'

_publ_section_title
;
 Positional Effects of Fluorine Substitution on Room Temperature
 Phosphorescence in Hexaphenylmelamine Derivatives
;
_journal_name_full 'New Journal of Chemistry'
_journal_paper_doi 10.1039/D4NJ04627G
_journal_year 2025
_chemical_formula_moiety 'C39 H29 F1 N6'
_chemical_formula_sum 'C39 H29 F N6'
_chemical_formula_weight 600.68
_space_group_crystal_system trigonal
_space_group_IT_number 167
_space_group_name_Hall '-R 3 2"c'
_space_group_name_H-M_alt 'R -3 c :H'
_atom_sites_solution_hydrogens mixed
_atom_sites_solution_primary dual
_audit_creation_date 2022-11-01
_audit_creation_method
;
Olex2 1.5
(compiled 2021.08.20 svn.r13c46975 for OlexSys, GUI svn.r6396)
;
_audit_update_record
;
2024-11-27 deposited with the CCDC.	2024-12-09 downloaded from the CCDC.
;
_cell_angle_alpha 90
_cell_angle_beta 90
_cell_angle_gamma 120
_cell_formula_units_Z 6
_cell_length_a 14.3978(4)
_cell_length_b 14.3978(4)
_cell_length_c 25.6230(11)
_cell_measurement_reflns_used 2708
_cell_measurement_temperature 298.00
_cell_measurement_theta_max 25.942
_cell_measurement_theta_min 2.829
_cell_volume 4599.9(3)
_computing_cell_refinement 'SAINT V8.40B (?, 2016)'
_computing_data_collection 'Bruker APEX2'
_computing_data_reduction 'SAINT V8.40B (?, 2016)'
_computing_molecular_graphics 'Olex2 1.5 (Dolomanov et al., 2009)'
_computing_publication_material 'Olex2 1.5 (Dolomanov et al., 2009)'
_computing_structure_refinement 'SHELXL 2018/3 (Sheldrick, 2015)'
_computing_structure_solution 'SHELXT 2018/2 (Sheldrick, 2018)'
_diffrn_ambient_temperature 298.00
_diffrn_measured_fraction_theta_full 0.994
_diffrn_measured_fraction_theta_max 0.995
_diffrn_measurement_device_type 'Bruker APEX-II CCD'
_diffrn_measurement_method '\f and \w scans'
_diffrn_radiation_type MoK\a
_diffrn_radiation_wavelength 0.71073
_diffrn_reflns_av_R_equivalents 0.0655
_diffrn_reflns_av_unetI/netI 0.0325
_diffrn_reflns_Laue_measured_fraction_full 0.994
_diffrn_reflns_Laue_measured_fraction_max 0.995
_diffrn_reflns_limit_h_max 18
_diffrn_reflns_limit_h_min -18
_diffrn_reflns_limit_k_max 18
_diffrn_reflns_limit_k_min -18
_diffrn_reflns_limit_l_max 30
_diffrn_reflns_limit_l_min -33
_diffrn_reflns_number 13321
_diffrn_reflns_point_group_measured_fraction_full 0.994
_diffrn_reflns_point_group_measured_fraction_max 0.995
_diffrn_reflns_theta_full 25.242
_diffrn_reflns_theta_max 27.482
_diffrn_reflns_theta_min 2.829
_diffrn_source_current 1.4
_diffrn_source_power 0.07
_diffrn_source_voltage 50.0
_diffrn_standards_number 0
_exptl_absorpt_coefficient_mu 0.083
_exptl_absorpt_correction_T_max 0.7456
_exptl_absorpt_correction_T_min 0.6649
_exptl_absorpt_correction_type multi-scan
_exptl_absorpt_process_details
;
SADABS-2016/2 (Bruker,2016/2) was used for absorption correction.
wR2(int) was 0.1300 before and 0.0596 after correction.
The Ratio of minimum to maximum transmission is 0.8918.
The \l/2 correction factor is Not present.
;
_exptl_crystal_colour colourless
_exptl_crystal_colour_primary colourless
_exptl_crystal_density_diffrn 1.301
_exptl_crystal_description block
_exptl_crystal_F_000 1884
_exptl_crystal_size_max 0.12
_exptl_crystal_size_mid 0.1
_exptl_crystal_size_min 0.08
_refine_diff_density_max 0.147
_refine_diff_density_min -0.168
_refine_diff_density_rms 0.037
_refine_ls_extinction_method none
_refine_ls_goodness_of_fit_ref 1.040
_refine_ls_hydrogen_treatment mixed
_refine_ls_matrix_type full
_refine_ls_number_parameters 82
_refine_ls_number_reflns 1181
_refine_ls_number_restraints 1
_refine_ls_restrained_S_all 1.039
_refine_ls_R_factor_all 0.0688
_refine_ls_R_factor_gt 0.0414
_refine_ls_shift/su_max 0.000
_refine_ls_shift/su_mean 0.000
_refine_ls_structure_factor_coef Fsqd
_refine_ls_weighting_details 'w=1/[\s^2^(Fo^2^)+(0.0516P)^2^+2.2395P] where P=(Fo^2^+2Fc^2^)/3'
_refine_ls_weighting_scheme calc
_refine_ls_wR_factor_gt 0.0960
_refine_ls_wR_factor_ref 0.1081
_reflns_Friedel_coverage 0.000
_reflns_number_gt 863
_reflns_number_total 1181
_reflns_threshold_expression 'I > 2\s(I)'
_cod_data_source_file d4nj04627g2.cif
_cod_data_source_block 11_a
_cod_original_sg_symbol_H-M 'R -3 c'
_cod_database_code 7063575
_shelx_shelxl_version_number 2018/3
_shelx_space_group_comment
;
The symmetry employed for this shelxl refinement is uniquely defined
by the following loop, which should always be used as a source of
symmetry information in preference to the above space-group names.
They are only intended as comments.
;
_shelx_estimated_absorpt_t_max 0.993
_shelx_estimated_absorpt_t_min 0.990
_olex2_refinement_description
;
1. Fixed Uiso
 At 1.2 times of:
  All C(H) groups, All F(H) groups
2. Restrained distances
 C3-H3
 0.94 with sigma of 0.001
3. Others
 Fixed Sof: F1(0.16667) H3(0.83333)
4.a Aromatic/amide H refined with riding coordinates:
 C7(H7), C6(H6), C4(H4), C5(H5)
;
_olex2_submission_special_instructions 'No special instructions were received'

loop_
_space_group_symop_operation_xyz
'x, y, z'
'-y, x-y, z'
'-x+y, -x, z'
'y, x, -z+1/2'
'x-y, -y, -z+1/2'
'-x, -x+y, -z+1/2'
'x+2/3, y+1/3, z+1/3'
'-y+2/3, x-y+1/3, z+1/3'
'-x+y+2/3, -x+1/3, z+1/3'
'y+2/3, x+1/3, -z+5/6'
'x-y+2/3, -y+1/3, -z+5/6'
'-x+2/3, -x+y+1/3, -z+5/6'
'x+1/3, y+2/3, z+2/3'
'-y+1/3, x-y+2/3, z+2/3'
'-x+y+1/3, -x+2/3, z+2/3'
'y+1/3, x+2/3, -z+7/6'
'x-y+1/3, -y+2/3, -z+7/6'
'-x+1/3, -x+y+2/3, -z+7/6'
'-x, -y, -z'
'y, -x+y, -z'
'x-y, x, -z'
'-y, -x, z-1/2'
'-x+y, y, z-1/2'
'x, x-y, z-1/2'
'-x+2/3, -y+1/3, -z+1/3'
'y+2/3, -x+y+1/3, -z+1/3'
'x-y+2/3, x+1/3, -z+1/3'
'-y+2/3, -x+1/3, z-1/6'
'-x+y+2/3, y+1/3, z-1/6'
'x+2/3, x-y+1/3, z-1/6'
'-x+1/3, -y+2/3, -z+2/3'
'y+1/3, -x+y+2/3, -z+2/3'
'x-y+1/3, x+2/3, -z+2/3'
'-y+1/3, -x+2/3, z+1/6'
'-x+y+1/3, y+2/3, z+1/6'
'x+1/3, x-y+2/3, z+1/6'

loop_
_atom_site_label
_atom_site_type_symbol
_atom_site_fract_x
_atom_site_fract_y
_atom_site_fract_z
_atom_site_U_iso_or_equiv
_atom_site_adp_type
_atom_site_occupancy
_atom_site_site_symmetry_order
_atom_site_calc_flag
_atom_site_refinement_flags_posn
_atom_site_refinement_flags_adp
_atom_site_refinement_flags_occupancy
_atom_site_disorder_assembly
_atom_site_disorder_group
N2 N 0.333333 0.57073(10) 0.416667 0.0312(4) Uani 1 2 d S T P . .
N1 N 0.51881(10) 0.666667 0.416667 0.0315(4) Uani 1 2 d S T P . .
C1 C 0.42307(12) 0.666667 0.416667 0.0281(4) Uani 1 2 d S T P . .
C2 C 0.61922(10) 0.76408(10) 0.42408(5) 0.0296(3) Uani 1 1 d . . . . .
C7 C 0.69914(11) 0.79521(11) 0.38698(6) 0.0350(4) Uani 1 1 d . . . . .
H7 H 0.687577 0.753551 0.357331 0.042 Uiso 1 1 calc R U . . .
C3 C 0.63820(11) 0.82578(11) 0.46863(6) 0.0366(4) Uani 1 1 d D . . . .
C6 C 0.79668(11) 0.88880(12) 0.39408(6) 0.0427(4) Uani 1 1 d . . . . .
H6 H 0.850460 0.909536 0.369168 0.051 Uiso 1 1 calc R U . . .
C4 C 0.73474(11) 0.91906(11) 0.47537(6) 0.0410(4) Uani 1 1 d . . . . .
H4 H 0.746500 0.960497 0.505125 0.049 Uiso 1 1 calc R U . . .
C5 C 0.81424(11) 0.95118(11) 0.43791(7) 0.0444(4) Uani 1 1 d . . . . .
H5 H 0.879165 1.014483 0.442252 0.053 Uiso 1 1 calc R U . . .
F1 F 0.5660(5) 0.7877(5) 0.5033(2) 0.0442(14) Uani 0.1667 1 d . . P A 1
H3 H 0.5835(17) 0.810(3) 0.4930(9) 0.053 Uiso 0.8333 1 d D U P B 2

loop_
_atom_site_aniso_label
_atom_site_aniso_U_11
_atom_site_aniso_U_22
_atom_site_aniso_U_33
_atom_site_aniso_U_23
_atom_site_aniso_U_13
_atom_site_aniso_U_12
N2 0.0222(8) 0.0213(6) 0.0505(10) -0.0007(3) -0.0013(7) 0.0111(4)
N1 0.0204(6) 0.0216(8) 0.0527(10) -0.0044(7) -0.0022(3) 0.0108(4)
C1 0.0231(7) 0.0242(9) 0.0374(10) -0.0013(8) -0.0006(4) 0.0121(4)
C2 0.0221(6) 0.0216(6) 0.0461(8) -0.0004(6) -0.0032(6) 0.0117(5)
C7 0.0309(7) 0.0323(7) 0.0418(8) -0.0014(6) -0.0018(6) 0.0157(6)
C3 0.0283(7) 0.0317(7) 0.0504(9) -0.0039(7) 0.0008(6) 0.0154(6)
C6 0.0289(7) 0.0362(8) 0.0565(10) 0.0058(7) 0.0067(7) 0.0115(6)
C4 0.0344(8) 0.0315(8) 0.0567(9) -0.0120(7) -0.0086(7) 0.0162(6)
C5 0.0269(7) 0.0277(7) 0.0702(11) -0.0024(7) -0.0052(7) 0.0074(6)
F1 0.044(3) 0.033(3) 0.049(3) -0.004(3) 0.012(2) 0.014(3)

loop_
_atom_type_symbol
_atom_type_description
_atom_type_scat_dispersion_real
_atom_type_scat_dispersion_imag
_atom_type_scat_source
C C 0.0033 0.0016 'International Tables Vol C Tables 4.2.6.8 and 6.1.1.4'
H H 0.0000 0.0000 'International Tables Vol C Tables 4.2.6.8 and 6.1.1.4'
F F 0.0171 0.0103 'International Tables Vol C Tables 4.2.6.8 and 6.1.1.4'
N N 0.0061 0.0033 'International Tables Vol C Tables 4.2.6.8 and 6.1.1.4'

loop_
_geom_angle_atom_site_label_1
_geom_angle_atom_site_label_2
_geom_angle_atom_site_label_3
_geom_angle
_geom_angle_site_symmetry_1
_geom_angle_site_symmetry_3
_geom_angle_publ_flag
C1 N2 C1 113.38(17) 3_565 . ?
C1 N1 C2 121.19(7) . . ?
C1 N1 C2 121.19(7) . 11_565 ?
C2 N1 C2 117.62(13) 11_565 . ?
N2 C1 N2 126.62(17) 2_665 . ?
N2 C1 N1 116.69(8) . . ?
N2 C1 N1 116.69(8) 2_665 . ?
C7 C2 N1 119.56(11) . . ?
C7 C2 C3 119.50(12) . . ?
C3 C2 N1 120.91(11) . . ?
C2 C7 H7 120.1 . . ?
C2 C7 C6 119.89(13) . . ?
C6 C7 H7 120.1 . . ?
C2 C3 H3 121.3(19) . . ?
C4 C3 C2 120.47(13) . . ?
C4 C3 H3 117.8(19) . . ?
F1 C3 C2 116.4(3) . . ?
F1 C3 C4 123.0(3) . . ?
C7 C6 H6 119.8 . . ?
C5 C6 C7 120.35(14) . . ?
C5 C6 H6 119.8 . . ?
C3 C4 H4 120.0 . . ?
C3 C4 C5 120.09(14) . . ?
C5 C4 H4 120.0 . . ?
C6 C5 C4 119.67(13) . . ?
C6 C5 H5 120.2 . . ?
C4 C5 H5 120.2 . . ?

loop_
_geom_bond_atom_site_label_1
_geom_bond_atom_site_label_2
_geom_bond_distance
_geom_bond_site_symmetry_2
_geom_bond_publ_flag
N2 C1 1.3389(11) 3_565 ?
N2 C1 1.3389(11) . ?
N1 C1 1.378(2) . ?
N1 C2 1.4370(14) 11_565 ?
N1 C2 1.4371(14) . ?
C2 C7 1.3830(19) . ?
C2 C3 1.3872(19) . ?
C7 H7 0.9300 . ?
C7 C6 1.3887(19) . ?
C3 C4 1.378(2) . ?
C3 F1 1.266(5) . ?
C3 H3 0.9401(10) . ?
C6 H6 0.9300 . ?
C6 C5 1.380(2) . ?
C4 H4 0.9300 . ?
C4 C5 1.384(2) . ?
C5 H5 0.9300 . ?

loop_
_geom_torsion_atom_site_label_1
_geom_torsion_atom_site_label_2
_geom_torsion_atom_site_label_3
_geom_torsion_atom_site_label_4
_geom_torsion
_geom_torsion_site_symmetry_1
_geom_torsion_site_symmetry_2
_geom_torsion_site_symmetry_3
_geom_torsion_site_symmetry_4
_geom_torsion_publ_flag
N1 C2 C7 C6 -179.48(12) . . . . ?
N1 C2 C3 C4 180.00(12) . . . . ?
N1 C2 C3 F1 4.8(4) . . . . ?
C1 N2 C1 N2 0.0 3_565 . . 2_665 ?
C1 N2 C1 N1 180.0 3_565 . . . ?
C1 N1 C2 C7 -123.85(10) . . . . ?
C1 N1 C2 C3 57.98(13) . . . . ?
C2 N1 C1 N2 8.88(6) . . . 2_665 ?
C2 N1 C1 N2 8.88(6) 11_565 . . . ?
C2 N1 C1 N2 -171.12(6) 11_565 . . 2_665 ?
C2 N1 C1 N2 -171.11(6) . . . . ?
C2 N1 C2 C7 56.15(10) 11_565 . . . ?
C2 N1 C2 C3 -122.02(13) 11_565 . . . ?
C2 C7 C6 C5 -0.2(2) . . . . ?
C2 C3 C4 C5 -0.9(2) . . . . ?
C7 C2 C3 C4 1.8(2) . . . . ?
C7 C2 C3 F1 -173.4(4) . . . . ?
C7 C6 C5 C4 1.2(2) . . . . ?
C3 C2 C7 C6 -1.3(2) . . . . ?
C3 C4 C5 C6 -0.6(2) . . . . ?
F1 C3 C4 C5 174.0(4) . . . . ?
